data_9002203
loop_
_publ_author_name
'Meneghinello, E.'
'Alberti, A.'
'Cruciani, G.'

_publ_section_title
;
 Order-disorder process in the tetrahedral sites af albite
 Sample: 1090-12d
 Note: this sample of feldspar is from Stintino, Sardinia, Italy
;
_journal_name_full 'American Mineralogist'
_journal_page_first 1144
_journal_page_last 1151
_journal_volume 84
_journal_year 1999
_chemical_formula_sum 'Al Na O8 Si3'
_chemical_name_mineral Albite
_space_group_IT_number 2
_symmetry_space_group_name_Hall '-P 1 (1/2*x+1/2*y,1/2*x-1/2*y,-z)'
_symmetry_space_group_name_H-M 'C -1'
_cell_angle_alpha 93.46
_cell_angle_beta 116.52
_cell_angle_gamma 89.72
_cell_formula_units_Z 4
_cell_length_a 8.152
_cell_length_b 12.831
_cell_length_c 7.110
_cell_volume 664.026
_exptl_crystal_density_diffrn 2.623
_cod_original_formula_sum '(Al Si3) Na O8'
_cod_database_code 9002203

loop_
_symmetry_equiv_pos_as_xyz
x,y,z
1/2+x,1/2+y,z
-x,-y,-z
1/2-x,1/2-y,-z

loop_
_atom_site_aniso_label
_atom_site_aniso_U_11
_atom_site_aniso_U_22
_atom_site_aniso_U_33
_atom_site_aniso_U_12
_atom_site_aniso_U_13
_atom_site_aniso_U_23
Al1o 0.01170 0.01300 0.00960 -0.00190 0.00500 0.00130
Si1o 0.01170 0.01300 0.00960 -0.00190 0.00500 0.00130
Si1m 0.01120 0.01260 0.00930 0.00260 0.00500 0.00200
Al1m 0.01120 0.01260 0.00930 0.00260 0.00500 0.00200
Si2o 0.01120 0.01050 0.01220 0.00030 0.00510 0.00140
Al2o 0.01120 0.01050 0.01220 0.00030 0.00510 0.00140
Si2m 0.01140 0.01000 0.01210 0.00100 0.00520 0.00200
Al2m 0.01140 0.01000 0.01210 0.00100 0.00520 0.00200
Na 0.01410 0.12610 0.07030 0.00370 0.00520 -0.06200
OA1 0.02410 0.02030 0.01800 0.00440 0.01180 0.00430
OA2 0.01260 0.01510 0.01930 0.00110 0.00620 0.00360
OBo 0.01710 0.02790 0.02570 -0.00310 0.01290 0.00370
OBm 0.01670 0.02920 0.03160 0.00720 0.01490 0.00510
OCo 0.01470 0.02130 0.01910 -0.00260 0.00620 -0.00150
OCm 0.01580 0.01700 0.02020 0.00390 0.00500 0.00240
ODo 0.01810 0.02040 0.01510 0.00310 0.00580 0.00430
ODm 0.01800 0.01920 0.01620 -0.00070 0.00320 -0.00280

loop_
_atom_site_label
_atom_site_fract_x
_atom_site_fract_y
_atom_site_fract_z
_atom_site_occupancy
_atom_site_type_symbol
_atom_site_attached_hydrogens
Al1o 0.00910 0.16670 0.21350 0.43000 Al 0
Si1o 0.00910 0.16670 0.21350 0.57000 Si 0
Si1m 0.00490 0.81590 0.23070 0.75000 Si 0
Al1m 0.00490 0.81590 0.23070 0.25000 Al 0
Si2o 0.69140 0.10890 0.32030 0.83000 Si 0
Al2o 0.69140 0.10890 0.32030 0.17000 Al 0
Si2m 0.68510 0.87870 0.35490 0.85000 Si 0
Al2m 0.68510 0.87870 0.35490 0.15000 Al 0
Na 0.27270 0.00200 0.13730 1.00000 Na 0
OA1 0.00480 0.13490 0.98100 1.00000 O 0
OA2 0.59440 0.99290 0.27950 1.00000 O 0
OBo 0.81960 0.10940 0.19760 1.00000 O 0
OBm 0.81830 0.84870 0.24750 1.00000 O 0
OCo 0.01770 0.29290 0.27400 1.00000 O 0
OCm 0.02180 0.68950 0.22230 1.00000 O 0
ODo 0.19830 0.11130 0.38890 1.00000 O 0
ODm 0.18720 0.86810 0.42820 1.00000 O 0

loop_
_cod_changelog_entry_id
_cod_changelog_entry_author
_cod_changelog_entry_date
_cod_changelog_entry_text
1
;cod-tools version 3.8.0
Id: cif_guess_AMCSD_atom_types 9581 2023-05-17 12:35:41Z saulius
;
2023-05-23T09:14:20+03:00
;Derived atom types and hydrogen counts
from atom names that follow the AMCSD naming convention
(Wat == water, O-H == hydroxyl).
;
